data_4310191
loop_
_publ_author_name
'Joseph Kok-Peng Ng'
'Yongxin Li'
'Geok-Kheng Tan'
'Lip-Lin Koh'
'Jagadese J. Vittal'
'Pak-Hing Leung'

_publ_section_title
;
Stereochemical Investigations of a Novel Class of Chiral
Phosphapalladacycle Complexes Derived from
1-[(2,5-Dimethyl)phenyl]ethyldiphenylphosphine
;
_journal_name_full 'Inorganic Chemistry'
_journal_page_first 9874
_journal_page_last 9886
_journal_paper_doi 10.1021/ic0509579
_journal_volume 44
_journal_year 2005
_chemical_formula_sum 'C44 H46 Cl4 P2 Pd2'
_chemical_formula_weight 991.35
_chemical_name_systematic
; 
 ? 
;
_space_group_IT_number 1
_symmetry_cell_setting triclinic
_symmetry_space_group_name_Hall 'P 1'
_symmetry_space_group_name_H-M 'P 1'
_atom_sites_solution_hydrogens geom
_atom_sites_solution_primary direct
_atom_sites_solution_secondary difmap
_audit_creation_method SHELXL-97
_cell_angle_alpha 106.3120(10)
_cell_angle_beta 93.1130(10)
_cell_angle_gamma 113.1160(10)
_cell_formula_units_Z 1
_cell_length_a 8.7896(5)
_cell_length_b 8.9429(5)
_cell_length_c 15.3868(9)
_cell_measurement_reflns_used 6962
_cell_measurement_temperature 223(2)
_cell_measurement_theta_max 29.99
_cell_measurement_theta_min 2.53
_cell_volume 1048.87(10)
_computing_cell_refinement 'Bruker XSCANS'
_computing_data_collection 'Bruker XSCANS'
_computing_data_reduction 'Bruker SHELXTL'
_computing_molecular_graphics 'Bruker SHELXTL'
_computing_publication_material 'Bruker SHELXTL'
_computing_structure_refinement 'SHELXL-97 (Sheldrick, 1997)'
_computing_structure_solution 'SHELXS-97 (Sheldrick, 1990)'
_diffrn_ambient_temperature 223(2)
_diffrn_measured_fraction_theta_full 0.950
_diffrn_measured_fraction_theta_max 0.950
_diffrn_measurement_device_type 'Bruker P4'
_diffrn_measurement_method '\w scans'
_diffrn_radiation_monochromator graphite
_diffrn_radiation_source 'fine-focus sealed tube'
_diffrn_radiation_type MoK\a
_diffrn_radiation_wavelength 0.71073
_diffrn_reflns_av_R_equivalents 0.0255
_diffrn_reflns_av_sigmaI/netI 0.0505
_diffrn_reflns_limit_h_max 12
_diffrn_reflns_limit_h_min -12
_diffrn_reflns_limit_k_max 12
_diffrn_reflns_limit_k_min -12
_diffrn_reflns_limit_l_max 21
_diffrn_reflns_limit_l_min -21
_diffrn_reflns_number 15228
_diffrn_reflns_theta_full 30.00
_diffrn_reflns_theta_max 30.00
_diffrn_reflns_theta_min 2.53
_exptl_absorpt_coefficient_mu 1.219
_exptl_absorpt_correction_T_max 0.865256
_exptl_absorpt_correction_T_min 0.677048
_exptl_absorpt_correction_type 'Sadabs, (Sheldrock 1996)'
_exptl_crystal_colour Red
_exptl_crystal_density_diffrn 1.569
_exptl_crystal_density_method 'not measured'
_exptl_crystal_description PLATE
_exptl_crystal_F_000 500
_exptl_crystal_size_max 0.28
_exptl_crystal_size_mid 0.26
_exptl_crystal_size_min 0.06
_refine_diff_density_max 1.265
_refine_diff_density_min -0.453
_refine_diff_density_rms 0.098
_refine_ls_abs_structure_details 'Flack H D (1983), Acta Cryst. A39, 876-881'
_refine_ls_abs_structure_Flack 0.00(2)
_refine_ls_extinction_method none
_refine_ls_goodness_of_fit_ref 0.940
_refine_ls_hydrogen_treatment mixed
_refine_ls_matrix_type full
_refine_ls_number_parameters 475
_refine_ls_number_reflns 11192
_refine_ls_number_restraints 3
_refine_ls_restrained_S_all 0.940
_refine_ls_R_factor_all 0.0466
_refine_ls_R_factor_gt 0.0374
_refine_ls_shift/su_max 0.001
_refine_ls_shift/su_mean 0.000
_refine_ls_structure_factor_coef Fsqd
_refine_ls_weighting_details 'calc w=1/[\s^2^(Fo^2^)+(0.0426P)^2^+0.0000P] where P=(Fo^2^+2Fc^2^)/3'
_refine_ls_weighting_scheme calc
_refine_ls_wR_factor_gt 0.0795
_refine_ls_wR_factor_ref 0.0825
_reflns_number_gt 9470
_reflns_number_total 11192
_reflns_threshold_expression >2sigma(I)
_cod_data_source_file ic0509579si20050614_025747.cif
_cod_data_source_block 1299
_cod_depositor_comments
;
The following automatic conversions were performed:
'_symmetry_cell_setting' value 'Triclinic' changed to 'triclinic'
according to '/home/saulius/struct/CIF-dictionaries/cif_core.dic'
dictionary named 'cif_core.dic' version 2.4.1 from 2010-06-29.

Automatic conversion script
Id: cif_fix_enum 1527 2010-12-29 10:47:43Z saulius 
;
_cod_database_code 4310191

loop_
_symmetry_equiv_pos_as_xyz
'x, y, z'

loop_
_atom_site_label
_atom_site_type_symbol
_atom_site_fract_x
_atom_site_fract_y
_atom_site_fract_z
_atom_site_U_iso_or_equiv
_atom_site_adp_type
_atom_site_occupancy
_atom_site_symmetry_multiplicity
_atom_site_calc_flag
_atom_site_refinement_flags
_atom_site_disorder_assembly
_atom_site_disorder_group
Pd1 Pd 0.52350(3) -0.07873(3) -0.114535(18) 0.02464(10) Uani 1 1 d . . .
Pd2 Pd 0.47694(3) 0.07926(3) 0.114148(17) 0.02413(10) Uani 1 1 d . . .
Cl1 Cl 0.5686(3) 0.0386(3) -0.22864(13) 0.0536(6) Uani 1 1 d . . .
Cl2 Cl 0.4167(3) -0.0480(2) 0.22453(13) 0.0434(5) Uani 1 1 d . . .
Cl3 Cl 0.4831(2) -0.1767(2) 0.01172(11) 0.0348(5) Uani 1 1 d . . .
Cl4 Cl 0.5207(2) 0.1827(2) -0.00991(11) 0.0335(5) Uani 1 1 d . . .
P1 P 0.5298(2) -0.3275(2) -0.19327(11) 0.0231(4) Uani 1 1 d . . .
P2 P 0.4639(2) 0.3207(2) 0.19854(12) 0.0249(4) Uani 1 1 d . . .
C1 C 0.7638(6) -0.1982(7) -0.3728(3) 0.0467(12) Uani 1 1 d . . .
H1 H 0.7029 -0.1314 -0.3696 0.056 Uiso 1 1 calc R . .
C2 C 0.9176(7) -0.1448(9) -0.4004(4) 0.0651(16) Uani 1 1 d . . .
C3 C 1.0052(8) -0.2441(11) -0.4008(4) 0.082(2) Uani 1 1 d . . .
H3 H 1.1137 -0.2067 -0.4151 0.098 Uiso 1 1 calc R . .
C4 C 0.9412(9) -0.3924(11) -0.3815(4) 0.076(2) Uani 1 1 d . . .
H4 H 1.0037 -0.4576 -0.3847 0.091 Uiso 1 1 calc R . .
C5 C 0.7868(11) -0.4489(11) -0.3572(5) 0.051(2) Uani 1 1 d . . .
C6 C 0.6966(6) -0.3465(6) -0.3496(3) 0.0367(10) Uani 1 1 d . . .
C7 C 0.9849(10) 0.0150(11) -0.4278(5) 0.099(3) Uani 1 1 d . . .
H7A H 0.9540 -0.0164 -0.4940 0.148 Uiso 1 1 calc R . .
H7B H 1.1066 0.0719 -0.4097 0.148 Uiso 1 1 calc R . .
H7C H 0.9374 0.0925 -0.3972 0.148 Uiso 1 1 calc R . .
C8 C 0.7166(8) -0.6205(7) -0.3378(4) 0.0644(16) Uani 1 1 d . . .
H8A H 0.7921 -0.6756 -0.3515 0.097 Uiso 1 1 calc R . .
H8B H 0.6065 -0.6951 -0.3763 0.097 Uiso 1 1 calc R . .
H8C H 0.7067 -0.5992 -0.2735 0.097 Uiso 1 1 calc R . .
C9 C 0.5300(7) -0.4041(7) -0.3209(3) 0.0329(11) Uani 1 1 d . . .
H9 H 0.4899 -0.5303 -0.3370 0.040 Uiso 1 1 calc R . .
C10 C 0.3944(9) -0.3832(10) -0.3753(5) 0.0462(19) Uani 1 1 d . . .
H10A H 0.4210 -0.2618 -0.3603 0.069 Uiso 1 1 calc R . .
H10B H 0.2864 -0.4418 -0.3594 0.069 Uiso 1 1 calc R . .
H10C H 0.3893 -0.4328 -0.4407 0.069 Uiso 1 1 calc R . .
C11 C 0.7151(8) -0.3205(7) -0.1320(4) 0.0233(13) Uani 1 1 d . . .
C12 C 0.7039(8) -0.4077(8) -0.0676(4) 0.0320(12) Uani 1 1 d . . .
H12 H 0.5986 -0.4845 -0.0615 0.038 Uiso 1 1 calc R . .
C13 C 0.8506(8) -0.3783(8) -0.0134(4) 0.0379(13) Uani 1 1 d . . .
H13 H 0.8439 -0.4386 0.0284 0.046 Uiso 1 1 calc R . .
C14 C 1.0035(9) -0.2648(9) -0.0193(4) 0.0408(15) Uani 1 1 d . . .
H14 H 1.1008 -0.2445 0.0196 0.049 Uiso 1 1 calc R . .
C15 C 1.0165(9) -0.1786(10) -0.0829(5) 0.0403(16) Uani 1 1 d . . .
H15 H 1.1224 -0.1024 -0.0887 0.048 Uiso 1 1 calc R . .
C16 C 0.8705(9) -0.2071(9) -0.1377(4) 0.0319(13) Uani 1 1 d . . .
H16 H 0.8785 -0.1470 -0.1798 0.038 Uiso 1 1 calc R . .
C17 C 0.3447(8) -0.5056(8) -0.1868(4) 0.0297(13) Uani 1 1 d . . .
C18 C 0.1946(7) -0.4868(7) -0.1813(4) 0.0317(12) Uani 1 1 d . . .
H18 H 0.1947 -0.3791 -0.1750 0.038 Uiso 1 1 calc R . .
C19 C 0.0487(8) -0.6217(8) -0.1849(4) 0.0459(14) Uani 1 1 d . . .
H19 H -0.0511 -0.6068 -0.1815 0.055 Uiso 1 1 calc R . .
C20 C 0.0457(9) -0.7818(8) -0.1935(5) 0.0577(18) Uani 1 1 d . . .
H20 H -0.0550 -0.8750 -0.1955 0.069 Uiso 1 1 calc R . .
C21 C 0.1950(11) -0.8019(9) -0.1993(5) 0.0547(19) Uani 1 1 d . . .
H21 H 0.1957 -0.9089 -0.2046 0.066 Uiso 1 1 calc R . .
C22 C 0.3397(9) -0.6659(8) -0.1972(5) 0.0393(15) Uani 1 1 d . . .
H22 H 0.4387 -0.6817 -0.2030 0.047 Uiso 1 1 calc R . .
C23 C 0.4898(7) 0.6544(6) 0.3880(3) 0.0420(10) Uani 1 1 d . . .
H23 H 0.6037 0.6816 0.3851 0.050 Uiso 1 1 calc R . .
C24 C 0.4430(8) 0.7870(6) 0.4199(3) 0.0520(13) Uani 1 1 d . . .
C25 C 0.2792(10) 0.7437(8) 0.4237(4) 0.0679(18) Uani 1 1 d . . .
H25 H 0.2426 0.8317 0.4410 0.081 Uiso 1 1 calc R . .
C26 C 0.1656(8) 0.5794(9) 0.4038(4) 0.0628(15) Uani 1 1 d . . .
H26 H 0.0543 0.5562 0.4119 0.075 Uiso 1 1 calc R . .
C27 C 0.2111(10) 0.4401(11) 0.3705(5) 0.0484(19) Uani 1 1 d . . .
C28 C 0.3758(6) 0.4818(6) 0.3599(3) 0.0343(9) Uani 1 1 d . . .
C29 C 0.5718(10) 0.9719(7) 0.4503(4) 0.084(2) Uani 1 1 d . . .
H29A H 0.5264 1.0392 0.4272 0.126 Uiso 1 1 calc R . .
H29B H 0.6730 0.9781 0.4262 0.126 Uiso 1 1 calc R . .
H29C H 0.5987 1.0173 0.5171 0.126 Uiso 1 1 calc R . .
C30 C 0.0793(8) 0.2627(9) 0.3563(4) 0.0763(19) Uani 1 1 d . . .
H30A H 0.0115 0.2161 0.2951 0.114 Uiso 1 1 calc R . .
H30B H 0.0078 0.2677 0.4019 0.114 Uiso 1 1 calc R . .
H30C H 0.1331 0.1892 0.3628 0.114 Uiso 1 1 calc R . .
C31 C 0.4382(7) 0.3429(6) 0.3206(3) 0.0309(11) Uani 1 1 d . . .
H31 H 0.3503 0.2319 0.3205 0.037 Uiso 1 1 calc R . .
C32 C 0.6048(11) 0.3728(10) 0.3787(5) 0.0488(19) Uani 1 1 d . . .
H32A H 0.6907 0.4866 0.3861 0.073 Uiso 1 1 calc R . .
H32B H 0.6421 0.2866 0.3474 0.073 Uiso 1 1 calc R . .
H32C H 0.5852 0.3639 0.4389 0.073 Uiso 1 1 calc R . .
C33 C 0.2786(9) 0.3158(9) 0.1364(5) 0.0309(15) Uani 1 1 d . . .
C34 C 0.2840(9) 0.4297(9) 0.0915(4) 0.0416(15) Uani 1 1 d . . .
H34 H 0.3870 0.5209 0.0941 0.050 Uiso 1 1 calc R . .
C35 C 0.1361(10) 0.4095(9) 0.0419(5) 0.0552(19) Uani 1 1 d . . .
H35 H 0.1391 0.4869 0.0107 0.066 Uiso 1 1 calc R . .
C36 C -0.0144(10) 0.2763(11) 0.0384(5) 0.053(2) Uani 1 1 d . . .
H36 H -0.1143 0.2653 0.0062 0.064 Uiso 1 1 calc R . .
C37 C -0.0203(11) 0.1608(11) 0.0808(5) 0.051(2) Uani 1 1 d . . .
H37 H -0.1235 0.0684 0.0766 0.061 Uiso 1 1 calc R . .
C38 C 0.1263(8) 0.1789(9) 0.1306(5) 0.0403(16) Uani 1 1 d . . .
H38 H 0.1226 0.0991 0.1602 0.048 Uiso 1 1 calc R . .
C39 C 0.6543(8) 0.5059(8) 0.2041(4) 0.0271(12) Uani 1 1 d . . .
C40 C 0.8027(8) 0.4863(8) 0.2063(4) 0.0356(13) Uani 1 1 d . . .
H40 H 0.8001 0.3770 0.1979 0.043 Uiso 1 1 calc R . .
C41 C 0.9567(7) 0.6288(8) 0.2212(4) 0.0448(14) Uani 1 1 d . . .
H41 H 1.0581 0.6167 0.2242 0.054 Uiso 1 1 calc R . .
C42 C 0.9577(8) 0.7857(9) 0.2311(4) 0.0546(17) Uani 1 1 d . . .
H42 H 1.0612 0.8812 0.2407 0.065 Uiso 1 1 calc R . .
C43 C 0.8134(10) 0.8081(9) 0.2276(5) 0.0499(17) Uani 1 1 d . . .
H43 H 0.8185 0.9175 0.2334 0.060 Uiso 1 1 calc R . .
C44 C 0.6582(9) 0.6702(8) 0.2154(4) 0.0360(14) Uani 1 1 d . . .
H44 H 0.5585 0.6858 0.2147 0.043 Uiso 1 1 calc R . .

loop_
_atom_site_aniso_label
_atom_site_aniso_U_11
_atom_site_aniso_U_22
_atom_site_aniso_U_33
_atom_site_aniso_U_23
_atom_site_aniso_U_13
_atom_site_aniso_U_12
Pd1 0.0283(2) 0.0220(2) 0.0281(2) 0.00934(18) 0.00705(18) 0.01416(19)
Pd2 0.0268(2) 0.0203(2) 0.0267(2) 0.00655(17) 0.00443(17) 0.01228(18)
Cl1 0.0968(17) 0.0493(11) 0.0461(11) 0.0316(9) 0.0363(11) 0.0488(11)
Cl2 0.0619(11) 0.0353(9) 0.0416(10) 0.0194(8) 0.0186(8) 0.0234(8)
Cl3 0.0542(14) 0.0258(9) 0.0324(10) 0.0107(8) 0.0137(9) 0.0236(9)
Cl4 0.0530(13) 0.0241(9) 0.0289(9) 0.0098(8) 0.0122(9) 0.0205(9)
P1 0.0258(9) 0.0244(8) 0.0225(7) 0.0061(6) 0.0042(6) 0.0152(7)
P2 0.0279(9) 0.0216(8) 0.0262(8) 0.0081(6) 0.0037(6) 0.0114(7)
C1 0.048(3) 0.068(3) 0.034(2) 0.016(2) 0.013(2) 0.035(3)
C2 0.053(3) 0.096(5) 0.042(3) 0.021(3) 0.021(2) 0.028(3)
C3 0.051(4) 0.134(7) 0.056(4) 0.016(4) 0.028(3) 0.043(4)
C4 0.069(4) 0.133(7) 0.055(4) 0.025(4) 0.026(3) 0.074(5)
C5 0.058(5) 0.070(5) 0.035(3) 0.007(3) 0.007(3) 0.046(4)
C6 0.041(2) 0.054(3) 0.0215(18) 0.0066(18) 0.0053(17) 0.030(2)
C7 0.099(6) 0.119(6) 0.076(5) 0.051(5) 0.045(4) 0.028(5)
C8 0.090(4) 0.065(4) 0.056(3) 0.009(3) 0.006(3) 0.060(4)
C9 0.041(3) 0.034(3) 0.026(2) 0.005(2) 0.0017(19) 0.023(2)
C10 0.036(4) 0.073(5) 0.034(4) 0.016(3) -0.001(3) 0.029(4)
C11 0.019(3) 0.019(3) 0.027(3) 0.002(2) -0.001(2) 0.009(2)
C12 0.037(3) 0.034(3) 0.031(3) 0.015(2) 0.008(2) 0.019(2)
C13 0.047(3) 0.043(3) 0.033(3) 0.015(2) 0.000(2) 0.027(2)
C14 0.044(3) 0.044(3) 0.037(3) 0.006(2) -0.003(2) 0.028(3)
C15 0.026(3) 0.042(3) 0.045(4) 0.004(3) 0.006(3) 0.014(3)
C16 0.039(3) 0.031(3) 0.030(3) 0.010(2) 0.009(2) 0.019(2)
C17 0.033(3) 0.026(3) 0.026(2) 0.0058(19) -0.0006(19) 0.010(2)
C18 0.032(3) 0.031(2) 0.034(3) 0.009(2) 0.004(2) 0.016(2)
C19 0.033(3) 0.052(3) 0.046(3) 0.010(3) 0.007(2) 0.017(2)
C20 0.048(3) 0.034(3) 0.076(5) 0.021(3) 0.007(3) 0.002(2)
C21 0.059(4) 0.030(3) 0.069(5) 0.011(3) 0.000(3) 0.019(3)
C22 0.038(3) 0.030(3) 0.046(3) 0.006(2) 0.002(2) 0.015(3)
C23 0.066(3) 0.034(2) 0.025(2) 0.0049(17) 0.007(2) 0.024(2)
C24 0.097(4) 0.039(3) 0.026(2) 0.0060(19) 0.003(2) 0.040(3)
C25 0.116(5) 0.072(4) 0.038(3) 0.005(3) 0.006(3) 0.072(4)
C26 0.074(4) 0.087(5) 0.042(3) 0.010(3) 0.012(3) 0.056(4)
C27 0.048(4) 0.060(4) 0.032(3) 0.003(3) 0.003(3) 0.025(4)
C28 0.047(2) 0.038(2) 0.0203(18) 0.0046(16) 0.0043(17) 0.024(2)
C29 0.153(7) 0.040(3) 0.052(3) 0.008(3) 0.002(4) 0.042(4)
C30 0.059(4) 0.086(5) 0.066(4) 0.006(4) 0.025(3) 0.024(4)
C31 0.045(3) 0.026(2) 0.024(2) 0.0049(19) 0.0080(18) 0.018(2)
C32 0.062(5) 0.052(4) 0.032(3) 0.009(3) -0.006(3) 0.030(4)
C33 0.039(4) 0.035(4) 0.027(3) 0.008(3) 0.008(3) 0.026(3)
C34 0.042(3) 0.041(3) 0.045(3) 0.016(3) 0.002(2) 0.020(2)
C35 0.063(4) 0.053(4) 0.055(4) 0.016(3) -0.009(3) 0.034(3)
C36 0.040(4) 0.068(4) 0.051(4) 0.003(3) -0.004(3) 0.036(3)
C37 0.038(4) 0.056(4) 0.051(4) 0.012(4) 0.001(3) 0.017(3)
C38 0.029(3) 0.037(3) 0.047(3) 0.014(3) 0.000(3) 0.006(2)
C39 0.032(3) 0.024(2) 0.023(2) 0.0060(18) 0.0025(19) 0.011(2)
C40 0.035(3) 0.037(3) 0.033(3) 0.014(2) 0.002(2) 0.013(2)
C41 0.031(3) 0.052(3) 0.041(3) 0.014(3) -0.001(2) 0.010(2)
C42 0.038(3) 0.044(3) 0.057(4) 0.018(3) -0.003(3) -0.008(2)
C43 0.050(4) 0.026(3) 0.058(4) 0.014(3) 0.001(3) 0.002(2)
C44 0.041(3) 0.025(3) 0.041(3) 0.009(2) 0.008(2) 0.014(2)

loop_
_atom_type_symbol
_atom_type_description
_atom_type_scat_dispersion_real
_atom_type_scat_dispersion_imag
_atom_type_scat_source
C C 0.0033 0.0016 'International Tables Vol C Tables 4.2.6.8 and 6.1.1.4'
H H 0.0000 0.0000 'International Tables Vol C Tables 4.2.6.8 and 6.1.1.4'
P P 0.1023 0.0942 'International Tables Vol C Tables 4.2.6.8 and 6.1.1.4'
Cl Cl 0.1484 0.1585 'International Tables Vol C Tables 4.2.6.8 and 6.1.1.4'
Pd Pd -0.9988 1.0072 'International Tables Vol C Tables 4.2.6.8 and 6.1.1.4'

loop_
_geom_angle_atom_site_label_1
_geom_angle_atom_site_label_2
_geom_angle_atom_site_label_3
_geom_angle
_geom_angle_site_symmetry_1
_geom_angle_site_symmetry_3
_geom_angle_publ_flag
P1 Pd1 Cl1 96.47(7) . . ?
P1 Pd1 Cl3 88.12(6) . . ?
Cl1 Pd1 Cl3 175.21(7) . . ?
P1 Pd1 Cl4 172.28(6) . . ?
Cl1 Pd1 Cl4 90.99(6) . . ?
Cl3 Pd1 Cl4 84.37(5) . . ?
P2 Pd2 Cl2 94.07(7) . . ?
P2 Pd2 Cl4 90.31(6) . . ?
Cl2 Pd2 Cl4 174.19(7) . . ?
P2 Pd2 Cl3 175.12(6) . . ?
Cl2 Pd2 Cl3 90.15(6) . . ?
Cl4 Pd2 Cl3 85.31(5) . . ?
Pd1 Cl3 Pd2 95.63(6) . . ?
Pd2 Cl4 Pd1 94.68(6) . . ?
C11 P1 C17 109.7(3) . . ?
C11 P1 C9 108.2(3) . . ?
C17 P1 C9 99.7(3) . . ?
C11 P1 Pd1 103.5(2) . . ?
C17 P1 Pd1 109.6(2) . . ?
C9 P1 Pd1 125.64(18) . . ?
C39 P2 C33 112.3(3) . . ?
C39 P2 C31 105.8(3) . . ?
C33 P2 C31 108.6(3) . . ?
C39 P2 Pd2 109.9(2) . . ?
C33 P2 Pd2 103.2(2) . . ?
C31 P2 Pd2 117.21(18) . . ?
C2 C1 C6 122.1(5) . . ?
C1 C2 C3 116.7(6) . . ?
C1 C2 C7 120.7(6) . . ?
C3 C2 C7 122.6(6) . . ?
C4 C3 C2 122.6(6) . . ?
C3 C4 C5 120.8(7) . . ?
C4 C5 C6 119.0(7) . . ?
C4 C5 C8 119.2(7) . . ?
C6 C5 C8 121.8(6) . . ?
C1 C6 C5 118.5(5) . . ?
C1 C6 C9 121.8(4) . . ?
C5 C6 C9 119.6(5) . . ?
C6 C9 C10 115.2(5) . . ?
C6 C9 P1 116.8(3) . . ?
C10 C9 P1 110.5(4) . . ?
C16 C11 C12 118.9(6) . . ?
C16 C11 P1 118.8(5) . . ?
C12 C11 P1 121.6(5) . . ?
C13 C12 C11 118.9(6) . . ?
C14 C13 C12 121.7(6) . . ?
C13 C14 C15 120.0(7) . . ?
C14 C15 C16 118.9(7) . . ?
C11 C16 C15 121.6(7) . . ?
C22 C17 C18 118.0(6) . . ?
C22 C17 P1 122.8(5) . . ?
C18 C17 P1 118.8(5) . . ?
C19 C18 C17 120.9(6) . . ?
C18 C19 C20 120.6(6) . . ?
C19 C20 C21 118.9(6) . . ?
C22 C21 C20 119.8(7) . . ?
C21 C22 C17 121.8(7) . . ?
C24 C23 C28 122.9(5) . . ?
C25 C24 C23 117.1(5) . . ?
C25 C24 C29 122.1(5) . . ?
C23 C24 C29 120.8(6) . . ?
C26 C25 C24 122.6(5) . . ?
C25 C26 C27 121.1(6) . . ?
C28 C27 C26 116.9(7) . . ?
C28 C27 C30 125.8(7) . . ?
C26 C27 C30 117.2(7) . . ?
C27 C28 C23 119.1(5) . . ?
C27 C28 C31 121.8(5) . . ?
C23 C28 C31 119.1(4) . . ?
C28 C31 C32 113.7(5) . . ?
C28 C31 P2 111.2(3) . . ?
C32 C31 P2 109.8(4) . . ?
C34 C33 C38 120.0(7) . . ?
C34 C33 P2 124.0(6) . . ?
C38 C33 P2 115.9(5) . . ?
C33 C34 C35 119.6(7) . . ?
C36 C35 C34 120.1(7) . . ?
C37 C36 C35 120.7(8) . . ?
C36 C37 C38 120.0(8) . . ?
C37 C38 C33 119.7(7) . . ?
C40 C39 C44 119.8(6) . . ?
C40 C39 P2 117.1(5) . . ?
C44 C39 P2 122.7(5) . . ?
C39 C40 C41 120.1(6) . . ?
C42 C41 C40 119.1(6) . . ?
C43 C42 C41 122.0(6) . . ?
C42 C43 C44 120.5(7) . . ?
C43 C44 C39 118.4(7) . . ?

loop_
_geom_bond_atom_site_label_1
_geom_bond_atom_site_label_2
_geom_bond_distance
_geom_bond_site_symmetry_2
_geom_bond_publ_flag
Pd1 P1 2.2387(17) . ?
Pd1 Cl1 2.2638(18) . ?
Pd1 Cl3 2.3353(17) . ?
Pd1 Cl4 2.4481(17) . ?
Pd2 P2 2.2359(18) . ?
Pd2 Cl2 2.2739(18) . ?
Pd2 Cl4 2.3321(16) . ?
Pd2 Cl3 2.4093(17) . ?
P1 C11 1.807(7) . ?
P1 C17 1.807(7) . ?
P1 C9 1.889(5) . ?
P2 C39 1.811(6) . ?
P2 C33 1.821(7) . ?
P2 C31 1.867(5) . ?
C1 C2 1.381(7) . ?
C1 C6 1.382(7) . ?
C2 C3 1.384(10) . ?
C2 C7 1.507(9) . ?
C3 C4 1.348(10) . ?
C4 C5 1.363(10) . ?
C5 C6 1.414(8) . ?
C5 C8 1.536(10) . ?
C6 C9 1.487(7) . ?
C9 C10 1.520(8) . ?
C11 C16 1.371(9) . ?
C11 C12 1.408(9) . ?
C12 C13 1.386(8) . ?
C13 C14 1.356(9) . ?
C14 C15 1.389(10) . ?
C15 C16 1.389(10) . ?
C17 C22 1.380(9) . ?
C17 C18 1.398(8) . ?
C18 C19 1.358(8) . ?
C19 C20 1.389(9) . ?
C20 C21 1.397(10) . ?
C21 C22 1.362(10) . ?
C23 C24 1.376(6) . ?
C23 C28 1.392(6) . ?
C24 C25 1.346(9) . ?
C24 C29 1.508(8) . ?
C25 C26 1.346(9) . ?
C26 C27 1.425(9) . ?
C27 C28 1.377(9) . ?
C27 C30 1.498(10) . ?
C28 C31 1.536(6) . ?
C31 C32 1.559(9) . ?
C33 C34 1.371(9) . ?
C33 C38 1.392(9) . ?
C34 C35 1.391(9) . ?
C35 C36 1.375(11) . ?
C36 C37 1.356(12) . ?
C37 C38 1.390(10) . ?
C39 C40 1.383(9) . ?
C39 C44 1.416(9) . ?
C40 C41 1.399(8) . ?
C41 C42 1.364(9) . ?
C42 C43 1.360(11) . ?
C43 C44 1.392(9) . ?
